data_2225977
loop_
_publ_author_name
'Fun, Hoong-Kun'
'Goh, Jia Hao'
'Qiu, Zhenjun'
'Zhang, Yan'

_publ_section_title
;
 2-(<i>tert</i>-Butoxycarbonylamino)-6-(1,3-dioxo-1<i>H</i>-2,3-dihydrobenzo[<i>de</i>]isoquinolin-2-yl)hexanoic
 acid
;
_journal_coeditor_code SJ2760
_journal_issue 5
_journal_name_full 'Acta Crystallographica Section E'
_journal_page_first o1198
_journal_page_last o1199
_journal_paper_doi 10.1107/S1600536810014935
_journal_volume 66
_journal_year 2010
_chemical_formula_iupac 'C23 H26 N2 O6'
_chemical_formula_moiety 'C23 H26 N2 O6'
_chemical_formula_sum 'C23 H26 N2 O6'
_chemical_formula_weight 426.46
_chemical_name_systematic
;
2-(<i>tert</i>-Butoxycarbonylamino)-6-(1,3-dioxo-1<i>H</i>-
2,3-dihydrobenzo[<i>de</i>]isoquinolin-2-yl)hexanoic acid
;
_space_group_IT_number 4
_symmetry_cell_setting monoclinic
_symmetry_space_group_name_Hall 'P 2yb'
_symmetry_space_group_name_H-M 'P 1 21 1'
_atom_sites_solution_hydrogens geom
_atom_sites_solution_primary direct
_atom_sites_solution_secondary difmap
_audit_creation_method SHELXL-97
_cell_angle_alpha 90.00
_cell_angle_beta 91.491(5)
_cell_angle_gamma 90.00
_cell_formula_units_Z 2
_cell_length_a 5.1681(13)
_cell_length_b 15.427(4)
_cell_length_c 13.426(3)
_cell_measurement_reflns_used 3461
_cell_measurement_temperature 100.00(10)
_cell_measurement_theta_max 31.36
_cell_measurement_theta_min 3.04
_cell_volume 1070.1(5)
_computing_cell_refinement 'SAINT (Bruker, 2009)'
_computing_data_collection 'APEX2 (Bruker, 2009)'
_computing_data_reduction 'SAINT (Bruker, 2009)'
_computing_molecular_graphics 'SHELXTL (Sheldrick, 2008)'
_computing_publication_material
;
SHELXTL (Sheldrick, 2008) and PLATON (Spek, 2009)
;
_computing_structure_refinement 'SHELXTL (Sheldrick, 2008)'
_computing_structure_solution 'SHELXTL (Sheldrick, 2008)'
_diffrn_ambient_temperature 100.00(10)
_diffrn_measured_fraction_theta_full 0.996
_diffrn_measured_fraction_theta_max 0.996
_diffrn_measurement_device_type
;
Bruker SMART APEX DUO CCD area-detector diffractometer
;
_diffrn_measurement_method '\f and \w scans'
_diffrn_radiation_monochromator graphite
_diffrn_radiation_source 'fine-focus sealed tube'
_diffrn_radiation_type MoK\a
_diffrn_radiation_wavelength 0.71073
_diffrn_reflns_av_R_equivalents 0.0352
_diffrn_reflns_av_sigmaI/netI 0.0316
_diffrn_reflns_limit_h_max 6
_diffrn_reflns_limit_h_min -6
_diffrn_reflns_limit_k_max 19
_diffrn_reflns_limit_k_min -20
_diffrn_reflns_limit_l_max 17
_diffrn_reflns_limit_l_min -17
_diffrn_reflns_number 10037
_diffrn_reflns_theta_full 27.49
_diffrn_reflns_theta_max 27.49
_diffrn_reflns_theta_min 1.52
_diffrn_standards_number 0
_exptl_absorpt_coefficient_mu 0.096
_exptl_absorpt_correction_T_max 0.9827
_exptl_absorpt_correction_T_min 0.9796
_exptl_absorpt_correction_type multi-scan
_exptl_absorpt_process_details '(<i>SADABS</i>; Bruker, 2009)'
_exptl_crystal_colour colourless
_exptl_crystal_density_diffrn 1.324
_exptl_crystal_density_method 'not measured'
_exptl_crystal_description block
_exptl_crystal_F_000 452
_exptl_crystal_size_max 0.215
_exptl_crystal_size_mid 0.202
_exptl_crystal_size_min 0.182
_refine_diff_density_max 0.238
_refine_diff_density_min -0.204
_refine_ls_extinction_method none
_refine_ls_goodness_of_fit_ref 1.039
_refine_ls_hydrogen_treatment mixed
_refine_ls_matrix_type full
_refine_ls_number_parameters 291
_refine_ls_number_reflns 2540
_refine_ls_number_restraints 1
_refine_ls_restrained_S_all 1.039
_refine_ls_R_factor_all 0.0371
_refine_ls_R_factor_gt 0.0319
_refine_ls_shift/su_max 0.000
_refine_ls_shift/su_mean 0.000
_refine_ls_structure_factor_coef Fsqd
_refine_ls_weighting_details 'calc w=1/[\s^2^(Fo^2^)+(0.0471P)^2^+0.1369P] where P=(Fo^2^+2Fc^2^)/3'
_refine_ls_weighting_scheme calc
_refine_ls_wR_factor_gt 0.0794
_refine_ls_wR_factor_ref 0.0830
_reflns_number_gt 2320
_reflns_number_total 2540
_reflns_threshold_expression I>2\s(I)
_cod_data_source_file sj2760.cif
_cod_data_source_block I
_cod_depositor_comments
;
The following automatic conversions were performed:
'_symmetry_cell_setting' value 'Monoclinic' changed to 'monoclinic'
according to '/home/saulius/struct/CIF-dictionaries/cif_core.dic'
dictionary named 'cif_core.dic' version 2.4.1 from 2010-06-29.

Automatic conversion script
Id: cif_fix_enum 1527 2010-12-29 10:47:43Z saulius 
;
_cod_original_sg_symbol_H-M 'P 21'
_cod_database_code 2225977
_cod_database_fobs_code 2225977

loop_
_symmetry_equiv_pos_as_xyz
'x, y, z'
'-x, y+1/2, -z'

loop_
_atom_site_type_symbol
_atom_site_label
_atom_site_fract_x
_atom_site_fract_y
_atom_site_fract_z
_atom_site_U_iso_or_equiv
_atom_site_adp_type
_atom_site_calc_flag
_atom_site_refinement_flags
_atom_site_occupancy
_atom_site_disorder_assembly
_atom_site_disorder_group
O O1 0.5844(3) 0.09878(10) 0.34654(12) 0.0196(3) Uani d . 1 . .
O O2 0.2687(3) 0.19431(9) 0.29685(12) 0.0162(3) Uani d . 1 . .
O O3 0.4054(3) 0.22297(10) 0.73839(12) 0.0223(4) Uani d . 1 . .
O O4 0.1240(3) -0.03594(11) 0.85133(11) 0.0220(3) Uani d . 1 . .
O O5 0.2044(3) -0.08287(11) 0.24623(12) 0.0276(4) Uani d . 1 . .
O O6 0.4014(3) -0.14959(11) 0.37506(12) 0.0237(4) Uani d . 1 . .
N N1 0.2618(3) 0.09498(12) 0.79736(13) 0.0154(4) Uani d . 1 . .
N N2 0.1589(3) 0.06803(11) 0.36137(13) 0.0145(4) Uani d . 1 . .
C C1 0.4270(4) 0.16611(13) 0.80155(16) 0.0154(4) Uani d . 1 . .
C C2 0.6260(4) 0.16820(14) 0.88308(16) 0.0152(4) Uani d . 1 . .
C C3 0.7899(4) 0.23814(14) 0.89240(16) 0.0179(4) Uani d . 1 . .
H H3A 0.7728 0.2848 0.8488 0.021 Uiso calc R 1 . .
C C4 0.9847(4) 0.23901(15) 0.96853(17) 0.0205(5) Uani d . 1 . .
H H4A 1.0956 0.2863 0.9748 0.025 Uiso calc R 1 . .
C C5 1.0105(4) 0.17055(15) 1.03290(17) 0.0200(5) Uani d . 1 . .
H H5A 1.1410 0.1716 1.0819 0.024 Uiso calc R 1 . .
C C6 0.8428(4) 0.09837(14) 1.02641(15) 0.0163(4) Uani d . 1 . .
C C7 0.8582(4) 0.02823(15) 1.09386(17) 0.0213(5) Uani d . 1 . .
H H7A 0.9857 0.0281 1.1440 0.026 Uiso calc R 1 . .
C C8 0.6875(4) -0.03981(16) 1.08636(17) 0.0224(5) Uani d . 1 . .
H H8A 0.6989 -0.0853 1.1317 0.027 Uiso calc R 1 . .
C C9 0.4951(4) -0.04085(15) 1.01006(17) 0.0198(4) Uani d . 1 . .
H H9A 0.3801 -0.0871 1.0051 0.024 Uiso calc R 1 . .
C C10 0.4767(4) 0.02633(14) 0.94287(15) 0.0163(4) Uani d . 1 . .
C C11 0.2741(4) 0.02366(13) 0.86285(16) 0.0156(4) Uani d . 1 . .
C C12 0.6468(4) 0.09776(14) 0.95005(15) 0.0144(4) Uani d . 1 . .
C C13 0.0601(4) 0.09147(14) 0.71759(15) 0.0161(4) Uani d . 1 . .
H H13A 0.0173 0.1500 0.6966 0.019 Uiso calc R 1 . .
H H13B -0.0949 0.0654 0.7436 0.019 Uiso calc R 1 . .
C C14 0.1460(4) 0.03956(14) 0.62756(16) 0.0165(4) Uani d . 1 . .
H H14A 0.2178 -0.0154 0.6498 0.020 Uiso calc R 1 . .
H H14B 0.2805 0.0711 0.5940 0.020 Uiso calc R 1 . .
C C15 -0.0811(4) 0.02293(14) 0.55430(15) 0.0154(4) Uani d . 1 . .
H H15A -0.2266 0.0013 0.5911 0.018 Uiso calc R 1 . .
H H15B -0.1330 0.0776 0.5241 0.018 Uiso calc R 1 . .
C C16 -0.0208(4) -0.04160(14) 0.47149(15) 0.0150(4) Uani d . 1 . .
H H16A -0.1728 -0.0478 0.4282 0.018 Uiso calc R 1 . .
H H16B 0.0158 -0.0977 0.5012 0.018 Uiso calc R 1 . .
C C17 0.2092(4) -0.01458(13) 0.40848(15) 0.0133(4) Uani d . 1 . .
H H17A 0.3611 -0.0081 0.4531 0.016 Uiso calc R 1 . .
C C18 0.3572(4) 0.11921(13) 0.33550(15) 0.0145(4) Uani d . 1 . .
C C19 0.4489(4) 0.26771(13) 0.28446(17) 0.0159(4) Uani d . 1 . .
C C20 0.2696(4) 0.34116(15) 0.25217(18) 0.0209(5) Uani d . 1 . .
H H20A 0.1394 0.3491 0.3011 0.031 Uiso calc R 1 . .
H H20B 0.1883 0.3271 0.1891 0.031 Uiso calc R 1 . .
H H20C 0.3678 0.3936 0.2460 0.031 Uiso calc R 1 . .
C C21 0.5825(5) 0.28823(16) 0.38377(18) 0.0249(5) Uani d . 1 . .
H H21A 0.7006 0.2423 0.4013 0.037 Uiso calc R 1 . .
H H21B 0.4552 0.2936 0.4342 0.037 Uiso calc R 1 . .
H H21C 0.6761 0.3417 0.3785 0.037 Uiso calc R 1 . .
C C22 0.6367(4) 0.24803(15) 0.20234(17) 0.0189(4) Uani d . 1 . .
H H22A 0.7565 0.2042 0.2247 0.028 Uiso calc R 1 . .
H H22B 0.7299 0.2997 0.1861 0.028 Uiso calc R 1 . .
H H22C 0.5424 0.2278 0.1444 0.028 Uiso calc R 1 . .
C C23 0.2680(4) -0.08485(14) 0.33260(15) 0.0155(4) Uani d . 1 . .
H H1N2 0.002(6) 0.0845(19) 0.351(2) 0.029(7) Uiso d . 1 . .
H H1O6 0.451(6) -0.186(2) 0.330(2) 0.034(8) Uiso d . 1 . .

loop_
_atom_site_aniso_label
_atom_site_aniso_U_11
_atom_site_aniso_U_22
_atom_site_aniso_U_33
_atom_site_aniso_U_12
_atom_site_aniso_U_13
_atom_site_aniso_U_23
O1 0.0104(6) 0.0218(8) 0.0265(9) 0.0011(6) -0.0011(6) 0.0055(6)
O2 0.0114(6) 0.0147(7) 0.0225(8) -0.0011(6) -0.0014(6) 0.0018(6)
O3 0.0218(8) 0.0244(9) 0.0205(8) -0.0045(6) -0.0046(6) 0.0072(6)
O4 0.0233(7) 0.0202(8) 0.0222(8) -0.0050(7) -0.0024(6) -0.0004(7)
O5 0.0419(10) 0.0250(9) 0.0155(8) 0.0130(8) -0.0066(7) -0.0022(7)
O6 0.0347(9) 0.0188(8) 0.0172(8) 0.0124(7) -0.0058(7) -0.0041(7)
N1 0.0143(7) 0.0182(9) 0.0136(9) -0.0006(7) -0.0013(6) -0.0004(7)
N2 0.0090(7) 0.0146(9) 0.0198(9) 0.0016(6) -0.0008(6) 0.0019(7)
C1 0.0146(9) 0.0164(10) 0.0152(10) 0.0010(8) 0.0021(7) -0.0013(8)
C2 0.0150(9) 0.0179(10) 0.0128(10) 0.0016(8) 0.0013(7) -0.0026(8)
C3 0.0189(9) 0.0198(11) 0.0152(11) -0.0006(8) 0.0036(8) -0.0005(8)
C4 0.0176(10) 0.0230(11) 0.0209(12) -0.0050(9) 0.0016(8) -0.0047(9)
C5 0.0141(9) 0.0288(12) 0.0171(11) 0.0015(9) -0.0021(8) -0.0060(9)
C6 0.0142(9) 0.0207(10) 0.0140(10) 0.0029(8) 0.0016(7) -0.0042(8)
C7 0.0210(10) 0.0271(12) 0.0157(11) 0.0067(9) -0.0018(8) -0.0012(9)
C8 0.0287(11) 0.0226(11) 0.0158(11) 0.0066(10) 0.0006(9) 0.0052(9)
C9 0.0216(10) 0.0176(10) 0.0201(11) -0.0014(9) 0.0015(8) 0.0018(9)
C10 0.0172(10) 0.0182(11) 0.0136(10) 0.0019(8) 0.0013(8) -0.0019(8)
C11 0.0146(9) 0.0165(10) 0.0157(10) -0.0001(8) 0.0015(8) -0.0019(8)
C12 0.0145(8) 0.0184(10) 0.0105(9) 0.0023(8) 0.0018(7) -0.0020(8)
C13 0.0135(8) 0.0202(10) 0.0144(10) 0.0020(8) -0.0020(7) -0.0013(8)
C14 0.0138(9) 0.0202(10) 0.0155(10) 0.0024(8) -0.0006(7) -0.0025(8)
C15 0.0127(9) 0.0204(10) 0.0129(10) 0.0010(8) -0.0025(7) -0.0007(8)
C16 0.0124(8) 0.0174(10) 0.0150(10) -0.0017(8) -0.0021(7) -0.0013(8)
C17 0.0123(8) 0.0140(10) 0.0133(10) 0.0009(7) -0.0020(7) 0.0000(7)
C18 0.0151(9) 0.0150(10) 0.0133(10) 0.0009(8) -0.0015(7) -0.0022(7)
C19 0.0133(9) 0.0156(10) 0.0185(11) -0.0031(8) -0.0021(8) 0.0001(8)
C20 0.0178(10) 0.0150(10) 0.0300(13) 0.0001(8) 0.0031(9) 0.0027(9)
C21 0.0283(11) 0.0225(12) 0.0235(12) -0.0052(10) -0.0062(9) -0.0037(10)
C22 0.0134(9) 0.0213(11) 0.0220(12) 0.0001(8) 0.0003(8) 0.0025(9)
C23 0.0138(8) 0.0162(10) 0.0163(10) 0.0012(8) -0.0015(7) -0.0008(8)

loop_
_atom_type_symbol
_atom_type_description
_atom_type_scat_dispersion_real
_atom_type_scat_dispersion_imag
_atom_type_scat_source
C C 0.0033 0.0000 'International Tables Vol C Tables 4.2.6.8 and 6.1.1.4'
H H 0.0000 0.0000 'International Tables Vol C Tables 4.2.6.8 and 6.1.1.4'
N N 0.0061 0.0000 'International Tables Vol C Tables 4.2.6.8 and 6.1.1.4'
O O 0.0106 0.0000 'International Tables Vol C Tables 4.2.6.8 and 6.1.1.4'

loop_
_geom_angle_atom_site_label_1
_geom_angle_atom_site_label_2
_geom_angle_atom_site_label_3
_geom_angle_site_symmetry_1
_geom_angle_site_symmetry_3
_geom_angle
_geom_angle_publ_flag
C18 O2 C19 . . 119.64(15) ?
C23 O6 H1O6 . . 110(2) ?
C1 N1 C11 . . 124.98(17) ?
C1 N1 C13 . . 118.66(17) ?
C11 N1 C13 . . 116.34(17) ?
C18 N2 C17 . . 120.08(16) ?
C18 N2 H1N2 . . 120.3(19) ?
C17 N2 H1N2 . . 119.6(19) ?
O3 C1 N1 . . 119.54(19) ?
O3 C1 C2 . . 123.03(19) ?
N1 C1 C2 . . 117.42(18) ?
C3 C2 C12 . . 120.60(19) ?
C3 C2 C1 . . 119.87(19) ?
C12 C2 C1 . . 119.53(18) ?
C2 C3 C4 . . 119.9(2) ?
C2 C3 H3A . . 120.1 ?
C4 C3 H3A . . 120.1 ?
C5 C4 C3 . . 120.3(2) ?
C5 C4 H4A . . 119.9 ?
C3 C4 H4A . . 119.9 ?
C4 C5 C6 . . 121.33(19) ?
C4 C5 H5A . . 119.3 ?
C6 C5 H5A . . 119.3 ?
C7 C6 C5 . . 122.71(19) ?
C7 C6 C12 . . 119.0(2) ?
C5 C6 C12 . . 118.3(2) ?
C8 C7 C6 . . 120.9(2) ?
C8 C7 H7A . . 119.6 ?
C6 C7 H7A . . 119.6 ?
C7 C8 C9 . . 120.1(2) ?
C7 C8 H8A . . 119.9 ?
C9 C8 H8A . . 119.9 ?
C10 C9 C8 . . 120.2(2) ?
C10 C9 H9A . . 119.9 ?
C8 C9 H9A . . 119.9 ?
C9 C10 C12 . . 120.7(2) ?
C9 C10 C11 . . 119.34(19) ?
C12 C10 C11 . . 119.91(19) ?
O4 C11 N1 . . 119.69(18) ?
O4 C11 C10 . . 123.53(19) ?
N1 C11 C10 . . 116.78(17) ?
C10 C12 C2 . . 121.35(18) ?
C10 C12 C6 . . 119.01(19) ?
C2 C12 C6 . . 119.64(19) ?
N1 C13 C14 . . 112.33(16) ?
N1 C13 H13A . . 109.1 ?
C14 C13 H13A . . 109.1 ?
N1 C13 H13B . . 109.1 ?
C14 C13 H13B . . 109.1 ?
H13A C13 H13B . . 107.9 ?
C13 C14 C15 . . 111.26(16) ?
C13 C14 H14A . . 109.4 ?
C15 C14 H14A . . 109.4 ?
C13 C14 H14B . . 109.4 ?
C15 C14 H14B . . 109.4 ?
H14A C14 H14B . . 108.0 ?
C16 C15 C14 . . 114.07(17) ?
C16 C15 H15A . . 108.7 ?
C14 C15 H15A . . 108.7 ?
C16 C15 H15B . . 108.7 ?
C14 C15 H15B . . 108.7 ?
H15A C15 H15B . . 107.6 ?
C15 C16 C17 . . 113.53(17) ?
C15 C16 H16A . . 108.9 ?
C17 C16 H16A . . 108.9 ?
C15 C16 H16B . . 108.9 ?
C17 C16 H16B . . 108.9 ?
H16A C16 H16B . . 107.7 ?
N2 C17 C23 . . 111.83(17) ?
N2 C17 C16 . . 110.37(16) ?
C23 C17 C16 . . 110.26(17) ?
N2 C17 H17A . . 108.1 ?
C23 C17 H17A . . 108.1 ?
C16 C17 H17A . . 108.1 ?
O1 C18 O2 . . 125.83(19) ?
O1 C18 N2 . . 123.60(19) ?
O2 C18 N2 . . 110.57(16) ?
O2 C19 C22 . . 110.18(17) ?
O2 C19 C21 . . 109.53(18) ?
C22 C19 C21 . . 113.24(18) ?
O2 C19 C20 . . 102.83(15) ?
C22 C19 C20 . . 109.78(18) ?
C21 C19 C20 . . 110.79(18) ?
C19 C20 H20A . . 109.5 ?
C19 C20 H20B . . 109.5 ?
H20A C20 H20B . . 109.5 ?
C19 C20 H20C . . 109.5 ?
H20A C20 H20C . . 109.5 ?
H20B C20 H20C . . 109.5 ?
C19 C21 H21A . . 109.5 ?
C19 C21 H21B . . 109.5 ?
H21A C21 H21B . . 109.5 ?
C19 C21 H21C . . 109.5 ?
H21A C21 H21C . . 109.5 ?
H21B C21 H21C . . 109.5 ?
C19 C22 H22A . . 109.5 ?
C19 C22 H22B . . 109.5 ?
H22A C22 H22B . . 109.5 ?
C19 C22 H22C . . 109.5 ?
H22A C22 H22C . . 109.5 ?
H22B C22 H22C . . 109.5 ?
O5 C23 O6 . . 124.0(2) ?
O5 C23 C17 . . 125.09(19) ?
O6 C23 C17 . . 110.91(17) ?

loop_
_geom_bond_atom_site_label_1
_geom_bond_atom_site_label_2
_geom_bond_site_symmetry_2
_geom_bond_distance
_geom_bond_publ_flag
O1 C18 . 1.221(2) ?
O2 C18 . 1.345(2) ?
O2 C19 . 1.478(2) ?
O3 C1 . 1.223(3) ?
O4 C11 . 1.210(3) ?
O5 C23 . 1.197(3) ?
O6 C23 . 1.333(3) ?
O6 H1O6 . 0.87(3) ?
N1 C1 . 1.391(3) ?
N1 C11 . 1.409(3) ?
N1 C13 . 1.476(2) ?
N2 C18 . 1.346(3) ?
N2 C17 . 1.443(3) ?
N2 H1N2 . 0.86(3) ?
C1 C2 . 1.483(3) ?
C2 C3 . 1.375(3) ?
C2 C12 . 1.413(3) ?
C3 C4 . 1.416(3) ?
C3 H3A . 0.9300 ?
C4 C5 . 1.369(3) ?
C4 H4A . 0.9300 ?
C5 C6 . 1.412(3) ?
C5 H5A . 0.9300 ?
C6 C7 . 1.412(3) ?
C6 C12 . 1.422(3) ?
C7 C8 . 1.373(3) ?
C7 H7A . 0.9300 ?
C8 C9 . 1.409(3) ?
C8 H8A . 0.9300 ?
C9 C10 . 1.376(3) ?
C9 H9A . 0.9300 ?
C10 C12 . 1.411(3) ?
C10 C11 . 1.481(3) ?
C13 C14 . 1.525(3) ?
C13 H13A . 0.9700 ?
C13 H13B . 0.9700 ?
C14 C15 . 1.533(3) ?
C14 H14A . 0.9700 ?
C14 H14B . 0.9700 ?
C15 C16 . 1.531(3) ?
C15 H15A . 0.9700 ?
C15 H15B . 0.9700 ?
C16 C17 . 1.535(3) ?
C16 H16A . 0.9700 ?
C16 H16B . 0.9700 ?
C17 C23 . 1.524(3) ?
C17 H17A . 0.9800 ?
C19 C22 . 1.518(3) ?
C19 C21 . 1.519(3) ?
C19 C20 . 1.520(3) ?
C20 H20A . 0.9600 ?
C20 H20B . 0.9600 ?
C20 H20C . 0.9600 ?
C21 H21A . 0.9600 ?
C21 H21B . 0.9600 ?
C21 H21C . 0.9600 ?
C22 H22A . 0.9600 ?
C22 H22B . 0.9600 ?
C22 H22C . 0.9600 ?

loop_
_geom_hbond_atom_site_label_D
_geom_hbond_atom_site_label_H
_geom_hbond_atom_site_label_A
_geom_hbond_site_symmetry_A
_geom_hbond_distance_DH
_geom_hbond_distance_HA
_geom_hbond_distance_DA
_geom_hbond_angle_DHA
_geom_hbond_publ_flag
N2 H1N2 O1 1_455 0.86(3) 2.17(3) 3.008(2) 166(3) yes
O6 H1O6 O3 2_646 0.87(3) 1.84(3) 2.695(2) 166(3) yes
C3 H3A O5 2_656 0.9300 2.4100 3.331(3) 169.00 yes
C7 H7A O5 1_656 0.9300 2.4500 3.183(3) 136.00 yes

loop_
_geom_torsion_atom_site_label_1
_geom_torsion_atom_site_label_2
_geom_torsion_atom_site_label_3
_geom_torsion_atom_site_label_4
_geom_torsion_site_symmetry_1
_geom_torsion_site_symmetry_2
_geom_torsion_site_symmetry_3
_geom_torsion_site_symmetry_4
_geom_torsion
_geom_torsion_publ_flag
C11 N1 C1 O3 . . . . 177.12(19) ?
C13 N1 C1 O3 . . . . -1.5(3) ?
C11 N1 C1 C2 . . . . -2.0(3) ?
C13 N1 C1 C2 . . . . 179.44(17) ?
O3 C1 C2 C3 . . . . 2.7(3) ?
N1 C1 C2 C3 . . . . -178.21(19) ?
O3 C1 C2 C12 . . . . -176.7(2) ?
N1 C1 C2 C12 . . . . 2.3(3) ?
C12 C2 C3 C4 . . . . 1.2(3) ?
C1 C2 C3 C4 . . . . -178.20(19) ?
C2 C3 C4 C5 . . . . 0.0(3) ?
C3 C4 C5 C6 . . . . -1.0(3) ?
C4 C5 C6 C7 . . . . -177.6(2) ?
C4 C5 C6 C12 . . . . 0.8(3) ?
C5 C6 C7 C8 . . . . 178.5(2) ?
C12 C6 C7 C8 . . . . 0.0(3) ?
C6 C7 C8 C9 . . . . 0.6(3) ?
C7 C8 C9 C10 . . . . -0.2(3) ?
C8 C9 C10 C12 . . . . -1.0(3) ?
C8 C9 C10 C11 . . . . 179.6(2) ?
C1 N1 C11 O4 . . . . -178.4(2) ?
C13 N1 C11 O4 . . . . 0.2(3) ?
C1 N1 C11 C10 . . . . 1.1(3) ?
C13 N1 C11 C10 . . . . 179.68(17) ?
C9 C10 C11 O4 . . . . -1.6(3) ?
C12 C10 C11 O4 . . . . 179.0(2) ?
C9 C10 C11 N1 . . . . 178.90(19) ?
C12 C10 C11 N1 . . . . -0.5(3) ?
C9 C10 C12 C2 . . . . -178.4(2) ?
C11 C10 C12 C2 . . . . 1.0(3) ?
C9 C10 C12 C6 . . . . 1.7(3) ?
C11 C10 C12 C6 . . . . -178.95(18) ?
C3 C2 C12 C10 . . . . 178.64(19) ?
C1 C2 C12 C10 . . . . -1.9(3) ?
C3 C2 C12 C6 . . . . -1.4(3) ?
C1 C2 C12 C6 . . . . 178.03(18) ?
C7 C6 C12 C10 . . . . -1.2(3) ?
C5 C6 C12 C10 . . . . -179.66(19) ?
C7 C6 C12 C2 . . . . 178.89(19) ?
C5 C6 C12 C2 . . . . 0.4(3) ?
C1 N1 C13 C14 . . . . 95.2(2) ?
C11 N1 C13 C14 . . . . -83.5(2) ?
N1 C13 C14 C15 . . . . 169.74(17) ?
C13 C14 C15 C16 . . . . -170.05(18) ?
C14 C15 C16 C17 . . . . -57.8(2) ?
C18 N2 C17 C23 . . . . -82.3(2) ?
C18 N2 C17 C16 . . . . 154.59(17) ?
C15 C16 C17 N2 . . . . -59.8(2) ?
C15 C16 C17 C23 . . . . 176.17(16) ?
C19 O2 C18 O1 . . . . -13.6(3) ?
C19 O2 C18 N2 . . . . 166.25(17) ?
C17 N2 C18 O1 . . . . 2.5(3) ?
C17 N2 C18 O2 . . . . -177.36(17) ?
C18 O2 C19 C22 . . . . 69.9(2) ?
C18 O2 C19 C21 . . . . -55.3(2) ?
C18 O2 C19 C20 . . . . -173.11(18) ?
N2 C17 C23 O5 . . . . -22.3(3) ?
C16 C17 C23 O5 . . . . 100.9(2) ?
N2 C17 C23 O6 . . . . 157.54(16) ?
C16 C17 C23 O6 . . . . -79.3(2) ?

loop_
_cod_related_entry_id
_cod_related_entry_database
_cod_related_entry_code
1 ChemSpider 24744954
